data_4069645
loop_
_publ_author_name
'Haddad, Mansour'
'Laghzaoui, Mohamed'
'Welter, Richard'
'Dagorne, Samuel'

_publ_section_title
;
 Synthesis and Structure of Neutral and Cationic Aluminum Complexes
 Supported by BidentateO,P-Phosphinophenolate Ligands and Their Reactivity
 with Propylene Oxide and \e-Caprolactone
;
_journal_issue 15
_journal_name_full Organometallics
_journal_page_first 4584
_journal_paper_doi 10.1021/om9003362
_journal_volume 28
_journal_year 2009
_chemical_formula_moiety 'C47 H51 Al O2 P2'
_chemical_formula_sum 'C47 H51 Al O2 P2'
_chemical_formula_weight 736.80
_chemical_name_systematic
; 
 ? 
;
_space_group_IT_number 14
_symmetry_cell_setting monoclinic
_symmetry_space_group_name_Hall '-P 2yn'
_symmetry_space_group_name_H-M 'P 1 21/n 1'
_atom_sites_solution_hydrogens geom
_atom_sites_solution_primary direct
_atom_sites_solution_secondary difmap
_audit_creation_method SHELXL-97
_cell_angle_alpha 90.00
_cell_angle_beta 108.56(5)
_cell_angle_gamma 90.00
_cell_formula_units_Z 4
_cell_length_a 13.824(2)
_cell_length_b 19.157(3)
_cell_length_c 16.243(2)
_cell_measurement_reflns_used 15084
_cell_measurement_temperature 173(2)
_cell_measurement_theta_max 30.034
_cell_measurement_theta_min 0.998
_cell_volume 4077.9(16)
_computing_cell_refinement 'Denzo (Nonius B.V., 1998)'
_computing_data_collection 'Collect (Nonius B.V., 1998)'
_computing_data_reduction 'Denzo (Nonius B.V., 1998)'
_computing_molecular_graphics 'PLATON 98 (Spek, 1998)'
_computing_publication_material 'SHELXL-97 (Sheldrick, 1997)'
_computing_structure_refinement 'SHELXL-97 (Sheldrick, 1997)'
_computing_structure_solution 'SHELXS-97 (Sheldrick, 1997)'
_diffrn_ambient_temperature 173(2)
_diffrn_measured_fraction_theta_full 0.998
_diffrn_measured_fraction_theta_max 0.998
_diffrn_measurement_device_type KappaCCD
_diffrn_measurement_method '\p scans'
_diffrn_radiation_monochromator graphite
_diffrn_radiation_source 'fine-focus sealed tube'
_diffrn_radiation_type MoK\a
_diffrn_radiation_wavelength 0.71070
_diffrn_reflns_av_R_equivalents 0.0000
_diffrn_reflns_av_sigmaI/netI 0.1892
_diffrn_reflns_limit_h_max 18
_diffrn_reflns_limit_h_min -19
_diffrn_reflns_limit_k_max 26
_diffrn_reflns_limit_k_min 0
_diffrn_reflns_limit_l_max 22
_diffrn_reflns_limit_l_min 0
_diffrn_reflns_number 11931
_diffrn_reflns_theta_full 30.04
_diffrn_reflns_theta_max 30.04
_diffrn_reflns_theta_min 1.70
_exptl_absorpt_coefficient_mu 0.165
_exptl_absorpt_correction_type none
_exptl_crystal_colour colorless
_exptl_crystal_density_diffrn 1.200
_exptl_crystal_density_method 'not measured'
_exptl_crystal_description prism
_exptl_crystal_F_000 1568
_exptl_crystal_size_max 0.10
_exptl_crystal_size_mid 0.10
_exptl_crystal_size_min 0.10
_refine_diff_density_max 0.265
_refine_diff_density_min -0.329
_refine_diff_density_rms 0.067
_refine_ls_extinction_method none
_refine_ls_goodness_of_fit_ref 0.834
_refine_ls_hydrogen_treatment constr
_refine_ls_matrix_type full
_refine_ls_number_parameters 469
_refine_ls_number_reflns 11930
_refine_ls_number_restraints 0
_refine_ls_restrained_S_all 0.834
_refine_ls_R_factor_all 0.1476
_refine_ls_R_factor_gt 0.0512
_refine_ls_shift/su_max 0.001
_refine_ls_shift/su_mean 0.000
_refine_ls_structure_factor_coef Fsqd
_refine_ls_weighting_details 'calc w=1/[\s^2^(Fo^2^)+(0.0160P)^2^+0.0000P] where P=(Fo^2^+2Fc^2^)/3'
_refine_ls_weighting_scheme calc
_refine_ls_wR_factor_gt 0.1109
_refine_ls_wR_factor_ref 0.1343
_reflns_number_gt 5406
_reflns_number_total 11930
_reflns_threshold_expression >2sigma(I)
_cod_data_source_file om9003362_si_002.cif
_cod_data_source_block complex_3C
_cod_original_sg_symbol_H-M 'P 21/n'
_cod_database_code 4069645

loop_
_symmetry_equiv_pos_as_xyz
'x, y, z'
'-x+1/2, y+1/2, -z+1/2'
'-x, -y, -z'
'x-1/2, -y-1/2, z-1/2'

loop_
_atom_site_label
_atom_site_type_symbol
_atom_site_fract_x
_atom_site_fract_y
_atom_site_fract_z
_atom_site_U_iso_or_equiv
_atom_site_adp_type
_atom_site_occupancy
_atom_site_symmetry_multiplicity
_atom_site_calc_flag
P1 P 0.44549(5) 0.21392(3) 0.12732(4) 0.02474(15) Uani 1 1 d
P2 P 0.37624(5) -0.03476(3) 0.22763(4) 0.02395(15) Uani 1 1 d
Al Al 0.41306(5) 0.07730(4) 0.15146(5) 0.02585(17) Uani 1 1 d
O1 O 0.53433(12) 0.06334(8) 0.22996(11) 0.0300(4) Uani 1 1 d
O2 O 0.31387(12) 0.12154(8) 0.17671(10) 0.0257(4) Uani 1 1 d
C1 C 0.3894(3) 0.04822(14) 0.03151(19) 0.0509(8) Uani 1 1 d
H1A H 0.4326 0.0758 0.0062 0.076 Uiso 1 1 calc
H1B H 0.3175 0.0556 -0.0021 0.076 Uiso 1 1 calc
H1C H 0.4062 -0.0014 0.0302 0.076 Uiso 1 1 calc
C2 C 0.57532(18) -0.00003(12) 0.25892(15) 0.0247(5) Uani 1 1 d
C3 C 0.51117(17) -0.05392(12) 0.26948(15) 0.0237(5) Uani 1 1 d
C4 C 0.55071(18) -0.11888(12) 0.30132(15) 0.0267(5) Uani 1 1 d
H4 H 0.5063 -0.1545 0.3087 0.032 Uiso 1 1 calc
C5 C 0.65354(19) -0.13209(12) 0.32221(16) 0.0307(6) Uani 1 1 d
C6 C 0.6971(2) -0.20297(15) 0.3554(2) 0.0496(8) Uani 1 1 d
H6A H 0.6654 -0.2201 0.3976 0.074 Uiso 1 1 calc
H6B H 0.7710 -0.1990 0.3835 0.074 Uiso 1 1 calc
H6C H 0.6833 -0.2357 0.3067 0.074 Uiso 1 1 calc
C7 C 0.71624(18) -0.07847(13) 0.30995(16) 0.0299(6) Uani 1 1 d
H7 H 0.7871 -0.0878 0.3235 0.036 Uiso 1 1 calc
C8 C 0.68132(17) -0.01227(12) 0.27915(15) 0.0249(5) Uani 1 1 d
C9 C 0.75539(18) 0.04454(12) 0.26987(16) 0.0288(6) Uani 1 1 d
C10 C 0.7227(2) 0.07397(15) 0.17716(18) 0.0430(7) Uani 1 1 d
H10A H 0.7706 0.1105 0.1732 0.065 Uiso 1 1 calc
H10B H 0.6540 0.0938 0.1630 0.065 Uiso 1 1 calc
H10C H 0.7226 0.0364 0.1362 0.065 Uiso 1 1 calc
C11 C 0.75752(19) 0.10269(13) 0.33536(18) 0.0371(7) Uani 1 1 d
H11A H 0.8050 0.1393 0.3308 0.056 Uiso 1 1 calc
H11B H 0.7799 0.0834 0.3943 0.056 Uiso 1 1 calc
H11C H 0.6890 0.1225 0.3228 0.056 Uiso 1 1 calc
C12 C 0.8649(2) 0.01694(14) 0.29005(19) 0.0425(7) Uani 1 1 d
H12A H 0.9097 0.0550 0.2842 0.064 Uiso 1 1 calc
H12B H 0.8660 -0.0205 0.2493 0.064 Uiso 1 1 calc
H12C H 0.8889 -0.0012 0.3495 0.064 Uiso 1 1 calc
C13 C 0.25740(17) 0.17356(12) 0.12686(14) 0.0227(5) Uani 1 1 d
C14 C 0.30904(17) 0.22834(12) 0.10036(15) 0.0240(5) Uani 1 1 d
C15 C 0.25406(18) 0.28380(12) 0.05117(16) 0.0269(5) Uani 1 1 d
H15 H 0.2893 0.3202 0.0331 0.032 Uiso 1 1 calc
C16 C 0.14917(18) 0.28602(12) 0.02867(15) 0.0270(5) Uani 1 1 d
C17 C 0.0876(2) 0.34480(14) -0.02491(18) 0.0407(7) Uani 1 1 d
H17A H 0.1337 0.3790 -0.0373 0.061 Uiso 1 1 calc
H17B H 0.0473 0.3674 0.0074 0.061 Uiso 1 1 calc
H17C H 0.0418 0.3261 -0.0796 0.061 Uiso 1 1 calc
C18 C 0.09969(18) 0.23045(12) 0.05420(16) 0.0283(6) Uani 1 1 d
H18 H 0.0274 0.2319 0.0382 0.034 Uiso 1 1 calc
C19 C 0.14969(17) 0.17298(12) 0.10171(15) 0.0256(5) Uani 1 1 d
C20 C 0.09076(19) 0.11242(13) 0.12502(17) 0.0318(6) Uani 1 1 d
C21 C -0.0250(2) 0.12137(15) 0.0857(2) 0.0469(8) Uani 1 1 d
H21A H -0.0595 0.0818 0.1026 0.070 Uiso 1 1 calc
H21B H -0.0437 0.1232 0.0222 0.070 Uiso 1 1 calc
H21C H -0.0459 0.1648 0.1071 0.070 Uiso 1 1 calc
C22 C 0.11796(19) 0.04289(13) 0.08970(18) 0.0369(7) Uani 1 1 d
H22A H 0.0802 0.0047 0.1056 0.055 Uiso 1 1 calc
H22B H 0.1914 0.0343 0.1147 0.055 Uiso 1 1 calc
H22C H 0.0995 0.0455 0.0263 0.055 Uiso 1 1 calc
C23 C 0.1155(2) 0.10822(14) 0.22379(19) 0.0420(7) Uani 1 1 d
H23A H 0.0778 0.0694 0.2383 0.063 Uiso 1 1 calc
H23B H 0.0958 0.1520 0.2453 0.063 Uiso 1 1 calc
H23C H 0.1889 0.1006 0.2509 0.063 Uiso 1 1 calc
C24 C 0.48021(18) 0.26234(13) 0.04353(16) 0.0299(6) Uani 1 1 d
C25 C 0.5074(2) 0.33266(14) 0.05331(17) 0.0387(7) Uani 1 1 d
H25 H 0.5072 0.3567 0.1044 0.046 Uiso 1 1 calc
C26 C 0.5345(2) 0.36784(16) -0.0100(2) 0.0496(8) Uani 1 1 d
H26 H 0.5527 0.4158 -0.0023 0.059 Uiso 1 1 calc
C27 C 0.5353(2) 0.33403(19) -0.0834(2) 0.0571(9) Uani 1 1 d
H27 H 0.5546 0.3584 -0.1266 0.068 Uiso 1 1 calc
C28 C 0.5084(3) 0.2649(2) -0.09547(19) 0.0590(10) Uani 1 1 d
H28 H 0.5087 0.2418 -0.1471 0.071 Uiso 1 1 calc
C29 C 0.4805(2) 0.22848(15) -0.03175(18) 0.0465(8) Uani 1 1 d
H29 H 0.4619 0.1806 -0.0401 0.056 Uiso 1 1 calc
C30 C 0.50761(18) 0.26580(12) 0.22377(15) 0.0257(5) Uani 1 1 d
C31 C 0.4571(2) 0.31235(14) 0.26033(18) 0.0386(7) Uani 1 1 d
H31 H 0.3852 0.3174 0.2362 0.046 Uiso 1 1 calc
C32 C 0.5100(2) 0.35189(15) 0.3320(2) 0.0508(8) Uani 1 1 d
H32 H 0.4742 0.3833 0.3571 0.061 Uiso 1 1 calc
C33 C 0.6143(2) 0.34561(15) 0.36669(18) 0.0483(8) Uani 1 1 d
H33 H 0.6507 0.3733 0.4151 0.058 Uiso 1 1 calc
C34 C 0.6656(2) 0.29924(16) 0.33121(19) 0.0468(8) Uani 1 1 d
H34 H 0.7375 0.2947 0.3554 0.056 Uiso 1 1 calc
C35 C 0.6125(2) 0.25912(14) 0.26020(17) 0.0366(6) Uani 1 1 d
H35 H 0.6483 0.2268 0.2363 0.044 Uiso 1 1 calc
C36 C 0.33341(17) -0.01972(11) 0.32136(15) 0.0236(5) Uani 1 1 d
C37 C 0.23708(19) -0.04018(13) 0.32249(16) 0.0315(6) Uani 1 1 d
H37 H 0.1941 -0.0667 0.2757 0.038 Uiso 1 1 calc
C38 C 0.2034(2) -0.02201(14) 0.39154(19) 0.0393(7) Uani 1 1 d
H38 H 0.1382 -0.0371 0.3923 0.047 Uiso 1 1 calc
C39 C 0.2639(2) 0.01771(14) 0.45884(17) 0.0400(7) Uani 1 1 d
H39 H 0.2403 0.0305 0.5056 0.048 Uiso 1 1 calc
C40 C 0.3592(2) 0.03895(14) 0.45815(18) 0.0420(7) Uani 1 1 d
H40 H 0.4010 0.0666 0.5045 0.050 Uiso 1 1 calc
C41 C 0.39422(19) 0.02018(13) 0.39016(17) 0.0341(6) Uani 1 1 d
H41 H 0.4601 0.0346 0.3905 0.041 Uiso 1 1 calc
C42 C 0.31740(17) -0.11571(12) 0.17751(16) 0.0248(5) Uani 1 1 d
C43 C 0.29455(19) -0.12142(12) 0.08824(16) 0.0320(6) Uani 1 1 d
H43 H 0.3064 -0.0828 0.0561 0.038 Uiso 1 1 calc
C44 C 0.2546(2) -0.18266(14) 0.04521(17) 0.0384(7) Uani 1 1 d
H44 H 0.2413 -0.1862 -0.0157 0.046 Uiso 1 1 calc
C45 C 0.2343(2) -0.23819(13) 0.09076(18) 0.0367(6) Uani 1 1 d
H45 H 0.2059 -0.2799 0.0612 0.044 Uiso 1 1 calc
C46 C 0.2552(2) -0.23339(13) 0.17930(18) 0.0363(6) Uani 1 1 d
H46 H 0.2405 -0.2716 0.2107 0.044 Uiso 1 1 calc
C47 C 0.29758(19) -0.17275(13) 0.22289(16) 0.0322(6) Uani 1 1 d
H47 H 0.3132 -0.1702 0.2841 0.039 Uiso 1 1 calc

loop_
_atom_site_aniso_label
_atom_site_aniso_U_11
_atom_site_aniso_U_22
_atom_site_aniso_U_33
_atom_site_aniso_U_23
_atom_site_aniso_U_13
_atom_site_aniso_U_12
P1 0.0221(3) 0.0262(3) 0.0272(3) 0.0010(3) 0.0096(3) 0.0014(3)
P2 0.0208(3) 0.0234(3) 0.0273(3) -0.0012(3) 0.0071(3) -0.0011(3)
Al 0.0226(4) 0.0283(4) 0.0270(4) -0.0020(3) 0.0085(3) 0.0018(3)
O1 0.0207(9) 0.0239(9) 0.0422(11) 0.0044(8) 0.0054(8) 0.0006(7)
O2 0.0240(9) 0.0275(9) 0.0273(9) 0.0062(7) 0.0108(7) 0.0040(7)
C1 0.077(2) 0.0431(18) 0.0408(18) -0.0100(14) 0.0309(17) -0.0171(16)
C2 0.0253(13) 0.0230(12) 0.0248(13) -0.0021(10) 0.0065(10) 0.0008(10)
C3 0.0200(12) 0.0271(13) 0.0236(13) -0.0018(10) 0.0066(10) -0.0002(10)
C4 0.0254(13) 0.0261(13) 0.0302(14) 0.0022(11) 0.0113(11) -0.0024(11)
C5 0.0272(14) 0.0293(14) 0.0342(15) 0.0042(12) 0.0080(12) 0.0056(11)
C6 0.0343(16) 0.0406(17) 0.073(2) 0.0230(16) 0.0160(16) 0.0105(13)
C7 0.0199(12) 0.0357(14) 0.0326(14) 0.0007(12) 0.0061(11) 0.0032(11)
C8 0.0204(12) 0.0274(13) 0.0259(13) -0.0036(11) 0.0062(10) -0.0007(10)
C9 0.0225(12) 0.0314(14) 0.0335(15) -0.0022(12) 0.0104(11) -0.0021(11)
C10 0.0395(17) 0.0494(18) 0.0429(17) 0.0034(14) 0.0169(14) -0.0094(14)
C11 0.0299(14) 0.0362(15) 0.0430(17) -0.0071(13) 0.0083(13) -0.0048(12)
C12 0.0255(14) 0.0397(16) 0.066(2) -0.0019(15) 0.0194(14) -0.0031(12)
C13 0.0227(12) 0.0254(12) 0.0217(12) -0.0020(10) 0.0095(10) 0.0028(10)
C14 0.0249(13) 0.0263(13) 0.0231(13) -0.0018(10) 0.0108(10) -0.0001(10)
C15 0.0277(13) 0.0248(13) 0.0299(14) 0.0006(11) 0.0118(11) -0.0004(11)
C16 0.0296(13) 0.0256(12) 0.0254(13) 0.0022(11) 0.0081(11) 0.0047(11)
C17 0.0339(15) 0.0402(16) 0.0478(18) 0.0121(14) 0.0126(13) 0.0102(13)
C18 0.0215(12) 0.0324(14) 0.0305(14) -0.0016(11) 0.0077(11) 0.0048(11)
C19 0.0242(13) 0.0280(13) 0.0265(13) -0.0029(11) 0.0108(11) 0.0013(11)
C20 0.0244(13) 0.0297(14) 0.0443(17) 0.0028(12) 0.0150(12) 0.0009(11)
C21 0.0281(15) 0.0446(17) 0.071(2) 0.0078(16) 0.0206(15) 0.0001(13)
C22 0.0295(14) 0.0326(15) 0.0480(17) -0.0013(13) 0.0113(13) -0.0044(12)
C23 0.0440(17) 0.0433(17) 0.0479(18) 0.0065(14) 0.0275(15) 0.0000(14)
C24 0.0207(12) 0.0433(16) 0.0272(14) 0.0055(12) 0.0096(11) 0.0048(11)
C25 0.0346(15) 0.0460(17) 0.0362(16) 0.0104(14) 0.0125(13) -0.0041(13)
C26 0.0409(17) 0.059(2) 0.051(2) 0.0202(16) 0.0174(15) -0.0010(15)
C27 0.049(2) 0.077(2) 0.053(2) 0.0340(19) 0.0283(17) 0.0172(18)
C28 0.065(2) 0.088(3) 0.0346(18) 0.0115(18) 0.0300(17) 0.026(2)
C29 0.0504(19) 0.056(2) 0.0378(17) 0.0026(15) 0.0208(15) 0.0135(15)
C30 0.0269(13) 0.0260(13) 0.0255(13) 0.0029(11) 0.0104(11) -0.0013(11)
C31 0.0344(15) 0.0436(16) 0.0377(16) -0.0048(13) 0.0113(13) 0.0040(13)
C32 0.058(2) 0.0515(19) 0.0430(18) -0.0150(15) 0.0158(16) 0.0042(16)
C33 0.061(2) 0.0474(18) 0.0306(16) -0.0060(14) 0.0065(15) -0.0132(16)
C34 0.0360(16) 0.056(2) 0.0408(18) 0.0017(15) 0.0021(14) -0.0059(15)
C35 0.0301(15) 0.0418(16) 0.0351(15) -0.0021(13) 0.0066(12) 0.0012(13)
C36 0.0247(12) 0.0217(12) 0.0252(13) 0.0023(10) 0.0091(10) 0.0020(10)
C37 0.0287(14) 0.0329(14) 0.0345(15) -0.0028(12) 0.0123(12) -0.0035(12)
C38 0.0358(16) 0.0410(16) 0.0481(18) 0.0034(14) 0.0232(14) -0.0010(13)
C39 0.0500(18) 0.0425(17) 0.0344(16) 0.0022(13) 0.0233(14) 0.0068(14)
C40 0.0460(18) 0.0434(17) 0.0341(16) -0.0108(14) 0.0094(14) -0.0009(14)
C41 0.0291(14) 0.0362(15) 0.0374(15) -0.0078(12) 0.0110(12) -0.0051(12)
C42 0.0192(12) 0.0246(12) 0.0296(14) -0.0004(11) 0.0063(10) 0.0018(10)
C43 0.0357(15) 0.0256(13) 0.0305(15) 0.0026(11) 0.0043(12) -0.0017(12)
C44 0.0439(17) 0.0341(15) 0.0306(15) -0.0068(12) 0.0027(13) -0.0027(13)
C45 0.0348(15) 0.0241(13) 0.0470(18) -0.0074(13) 0.0071(13) -0.0032(12)
C46 0.0378(16) 0.0266(14) 0.0471(18) 0.0008(13) 0.0170(14) -0.0067(12)
C47 0.0341(15) 0.0307(14) 0.0327(15) 0.0001(12) 0.0121(12) -0.0014(12)

loop_
_atom_type_symbol
_atom_type_description
_atom_type_scat_dispersion_real
_atom_type_scat_dispersion_imag
_atom_type_scat_source
C C 0.0033 0.0016 'International Tables Vol C Tables 4.2.6.8 and 6.1.1.4'
H H 0.0000 0.0000 'International Tables Vol C Tables 4.2.6.8 and 6.1.1.4'
O O 0.0106 0.0060 'International Tables Vol C Tables 4.2.6.8 and 6.1.1.4'
P P 0.1023 0.0942 'International Tables Vol C Tables 4.2.6.8 and 6.1.1.4'
Al Al 0.0645 0.0514 'International Tables Vol C Tables 4.2.6.8 and 6.1.1.4'

loop_
_geom_angle_atom_site_label_1
_geom_angle_atom_site_label_2
_geom_angle_atom_site_label_3
_geom_angle
C14 P1 C30 107.06(11)
C14 P1 C24 103.96(11)
C30 P1 C24 101.49(11)
C14 P1 Al 88.56(8)
C30 P1 Al 117.22(8)
C24 P1 Al 133.79(9)
C3 P2 C42 104.84(11)
C3 P2 C36 106.76(11)
C42 P2 C36 106.90(11)
C3 P2 Al 90.67(8)
C42 P2 Al 128.07(8)
C36 P2 Al 115.49(8)
O2 Al O1 122.06(9)
O2 Al C1 118.21(12)
O1 Al C1 119.63(12)
O2 Al P2 90.10(6)
O1 Al P2 79.48(6)
C1 Al P2 104.05(9)
O2 Al P1 75.30(6)
O1 Al P1 95.03(6)
C1 Al P1 96.56(9)
P2 Al P1 158.71(4)
C2 O1 Al 125.31(14)
C13 O2 Al 123.57(14)
Al C1 H1A 109.5
Al C1 H1B 109.5
H1A C1 H1B 109.5
Al C1 H1C 109.5
H1A C1 H1C 109.5
H1B C1 H1C 109.5
O1 C2 C3 119.2(2)
O1 C2 C8 121.0(2)
C3 C2 C8 119.8(2)
C4 C3 C2 120.9(2)
C4 C3 P2 123.89(17)
C2 C3 P2 114.85(17)
C5 C4 C3 120.6(2)
C5 C4 H4 119.7
C3 C4 H4 119.7
C4 C5 C7 117.9(2)
C4 C5 C6 121.0(2)
C7 C5 C6 121.0(2)
C5 C6 H6A 109.5
C5 C6 H6B 109.5
H6A C6 H6B 109.5
C5 C6 H6C 109.5
H6A C6 H6C 109.5
H6B C6 H6C 109.5
C8 C7 C5 124.1(2)
C8 C7 H7 118.0
C5 C7 H7 118.0
C7 C8 C2 116.7(2)
C7 C8 C9 121.0(2)
C2 C8 C9 122.2(2)
C11 C9 C8 108.25(19)
C11 C9 C10 110.4(2)
C8 C9 C10 111.1(2)
C11 C9 C12 107.6(2)
C8 C9 C12 112.2(2)
C10 C9 C12 107.3(2)
C9 C10 H10A 109.5
C9 C10 H10B 109.5
H10A C10 H10B 109.5
C9 C10 H10C 109.5
H10A C10 H10C 109.5
H10B C10 H10C 109.5
C9 C11 H11A 109.5
C9 C11 H11B 109.5
H11A C11 H11B 109.5
C9 C11 H11C 109.5
H11A C11 H11C 109.5
H11B C11 H11C 109.5
C9 C12 H12A 109.5
C9 C12 H12B 109.5
H12A C12 H12B 109.5
C9 C12 H12C 109.5
H12A C12 H12C 109.5
H12B C12 H12C 109.5
O2 C13 C14 118.4(2)
O2 C13 C19 121.2(2)
C14 C13 C19 120.4(2)
C15 C14 C13 120.2(2)
C15 C14 P1 125.92(18)
C13 C14 P1 113.61(17)
C16 C15 C14 120.6(2)
C16 C15 H15 119.7
C14 C15 H15 119.7
C15 C16 C18 118.1(2)
C15 C16 C17 121.9(2)
C18 C16 C17 120.0(2)
C16 C17 H17A 109.5
C16 C17 H17B 109.5
H17A C17 H17B 109.5
C16 C17 H17C 109.5
H17A C17 H17C 109.5
H17B C17 H17C 109.5
C19 C18 C16 124.2(2)
C19 C18 H18 117.9
C16 C18 H18 117.9
C18 C19 C13 116.4(2)
C18 C19 C20 121.7(2)
C13 C19 C20 121.9(2)
C23 C20 C21 107.3(2)
C23 C20 C19 109.8(2)
C21 C20 C19 112.3(2)
C23 C20 C22 110.1(2)
C21 C20 C22 106.7(2)
C19 C20 C22 110.5(2)
C20 C21 H21A 109.5
C20 C21 H21B 109.5
H21A C21 H21B 109.5
C20 C21 H21C 109.5
H21A C21 H21C 109.5
H21B C21 H21C 109.5
C20 C22 H22A 109.5
C20 C22 H22B 109.5
H22A C22 H22B 109.5
C20 C22 H22C 109.5
H22A C22 H22C 109.5
H22B C22 H22C 109.5
C20 C23 H23A 109.5
C20 C23 H23B 109.5
H23A C23 H23B 109.5
C20 C23 H23C 109.5
H23A C23 H23C 109.5
H23B C23 H23C 109.5
C29 C24 C25 118.5(2)
C29 C24 P1 119.6(2)
C25 C24 P1 121.96(19)
C26 C25 C24 121.0(3)
C26 C25 H25 119.5
C24 C25 H25 119.5
C27 C26 C25 120.1(3)
C27 C26 H26 120.0
C25 C26 H26 120.0
C26 C27 C28 120.5(3)
C26 C27 H27 119.8
C28 C27 H27 119.8
C27 C28 C29 120.1(3)
C27 C28 H28 120.0
C29 C28 H28 120.0
C24 C29 C28 119.9(3)
C24 C29 H29 120.1
C28 C29 H29 120.1
C31 C30 C35 118.7(2)
C31 C30 P1 123.9(2)
C35 C30 P1 117.32(19)
C30 C31 C32 120.7(3)
C30 C31 H31 119.6
C32 C31 H31 119.6
C33 C32 C31 120.0(3)
C33 C32 H32 120.0
C31 C32 H32 120.0
C34 C33 C32 119.9(3)
C34 C33 H33 120.1
C32 C33 H33 120.1
C33 C34 C35 120.1(3)
C33 C34 H34 120.0
C35 C34 H34 120.0
C34 C35 C30 120.6(3)
C34 C35 H35 119.7
C30 C35 H35 119.7
C41 C36 C37 118.6(2)
C41 C36 P2 118.88(18)
C37 C36 P2 122.14(19)
C38 C37 C36 120.5(2)
C38 C37 H37 119.7
C36 C37 H37 119.7
C39 C38 C37 120.3(2)
C39 C38 H38 119.8
C37 C38 H38 119.8
C38 C39 C40 119.8(2)
C38 C39 H39 120.1
C40 C39 H39 120.1
C39 C40 C41 120.3(3)
C39 C40 H40 119.8
C41 C40 H40 119.8
C40 C41 C36 120.4(2)
C40 C41 H41 119.8
C36 C41 H41 119.8
C43 C42 C47 118.3(2)
C43 C42 P2 117.13(18)
C47 C42 P2 124.55(19)
C42 C43 C44 121.0(2)
C42 C43 H43 119.5
C44 C43 H43 119.5
C45 C44 C43 120.0(2)
C45 C44 H44 120.0
C43 C44 H44 120.0
C44 C45 C46 120.0(2)
C44 C45 H45 120.0
C46 C45 H45 120.0
C45 C46 C47 120.1(2)
C45 C46 H46 119.9
C47 C46 H46 119.9
C46 C47 C42 120.6(2)
C46 C47 H47 119.7
C42 C47 H47 119.7

loop_
_geom_bond_atom_site_label_1
_geom_bond_atom_site_label_2
_geom_bond_distance
P1 C14 1.817(2)
P1 C30 1.823(3)
P1 C24 1.833(2)
P1 Al 2.7050(10)
P2 C3 1.808(2)
P2 C42 1.819(2)
P2 C36 1.823(2)
P2 Al 2.6075(10)
Al O2 1.7676(17)
Al O1 1.774(2)
Al C1 1.951(3)
O1 C2 1.359(3)
O2 C13 1.362(3)
C1 H1A 0.9800
C1 H1B 0.9800
C1 H1C 0.9800
C2 C3 1.407(3)
C2 C8 1.416(3)
C3 C4 1.391(3)
C4 C5 1.376(3)
C4 H4 0.9500
C5 C7 1.399(3)
C5 C6 1.514(3)
C6 H6A 0.9800
C6 H6B 0.9800
C6 H6C 0.9800
C7 C8 1.392(3)
C7 H7 0.9500
C8 C9 1.534(3)
C9 C11 1.534(3)
C9 C10 1.535(4)
C9 C12 1.537(3)
C10 H10A 0.9800
C10 H10B 0.9800
C10 H10C 0.9800
C11 H11A 0.9800
C11 H11B 0.9800
C11 H11C 0.9800
C12 H12A 0.9800
C12 H12B 0.9800
C12 H12C 0.9800
C13 C14 1.411(3)
C13 C19 1.413(3)
C14 C15 1.399(3)
C15 C16 1.379(3)
C15 H15 0.9500
C16 C18 1.398(3)
C16 C17 1.509(3)
C17 H17A 0.9800
C17 H17B 0.9800
C17 H17C 0.9800
C18 C19 1.395(3)
C18 H18 0.9500
C19 C20 1.533(3)
C20 C23 1.532(4)
C20 C21 1.533(4)
C20 C22 1.543(3)
C21 H21A 0.9800
C21 H21B 0.9800
C21 H21C 0.9800
C22 H22A 0.9800
C22 H22B 0.9800
C22 H22C 0.9800
C23 H23A 0.9800
C23 H23B 0.9800
C23 H23C 0.9800
C24 C29 1.385(3)
C24 C25 1.394(3)
C25 C26 1.377(3)
C25 H25 0.9500
C26 C27 1.360(4)
C26 H26 0.9500
C27 C28 1.372(5)
C27 H27 0.9500
C28 C29 1.400(4)
C28 H28 0.9500
C29 H29 0.9500
C30 C31 1.378(3)
C30 C35 1.387(3)
C31 C32 1.386(4)
C31 H31 0.9500
C32 C33 1.376(4)
C32 H32 0.9500
C33 C34 1.373(4)
C33 H33 0.9500
C34 C35 1.386(4)
C34 H34 0.9500
C35 H35 0.9500
C36 C41 1.394(3)
C36 C37 1.394(3)
C37 C38 1.389(3)
C37 H37 0.9500
C38 C39 1.376(4)
C38 H38 0.9500
C39 C40 1.382(4)
C39 H39 0.9500
C40 C41 1.387(3)
C40 H40 0.9500
C41 H41 0.9500
C42 C43 1.387(3)
C42 C47 1.393(3)
C43 C44 1.387(3)
C43 H43 0.9500
C44 C45 1.375(4)
C44 H44 0.9500
C45 C46 1.377(4)
C45 H45 0.9500
C46 C47 1.389(3)
C46 H46 0.9500
C47 H47 0.9500

loop_
_geom_torsion_atom_site_label_1
_geom_torsion_atom_site_label_2
_geom_torsion_atom_site_label_3
_geom_torsion_atom_site_label_4
_geom_torsion
C3 P2 Al O2 -142.54(9)
C42 P2 Al O2 107.92(11)
C36 P2 Al O2 -33.56(11)
C3 P2 Al O1 -19.88(9)
C42 P2 Al O1 -129.42(12)
C36 P2 Al O1 89.09(11)
C3 P2 Al C1 98.27(14)
C42 P2 Al C1 -11.27(14)
C36 P2 Al C1 -152.76(13)
C3 P2 Al P1 -96.53(13)
C42 P2 Al P1 153.93(12)
C36 P2 Al P1 12.45(14)
C14 P1 Al O2 -28.98(9)
C30 P1 Al O2 79.50(11)
C24 P1 Al O2 -137.04(13)
C14 P1 Al O1 -150.84(10)
C30 P1 Al O1 -42.36(11)
C24 P1 Al O1 101.10(13)
C14 P1 Al C1 88.52(13)
C30 P1 Al C1 -163.00(13)
C24 P1 Al C1 -19.54(15)
C14 P1 Al P2 -77.03(13)
C30 P1 Al P2 31.45(14)
C24 P1 Al P2 174.90(13)
O2 Al O1 C2 116.64(18)
C1 Al O1 C2 -67.1(2)
P2 Al O1 C2 33.20(17)
P1 Al O1 C2 -167.57(17)
O1 Al O2 C13 132.34(17)
C1 Al O2 C13 -44.0(2)
P2 Al O2 C13 -150.03(16)
P1 Al O2 C13 45.63(16)
Al O1 C2 C3 -36.5(3)
Al O1 C2 C8 143.97(18)
O1 C2 C3 C4 -178.2(2)
C8 C2 C3 C4 1.4(3)
O1 C2 C3 P2 8.4(3)
C8 C2 C3 P2 -172.06(17)
C42 P2 C3 C4 -33.1(2)
C36 P2 C3 C4 80.1(2)
Al P2 C3 C4 -162.9(2)
C42 P2 C3 C2 140.12(18)
C36 P2 C3 C2 -106.68(18)
Al P2 C3 C2 10.25(17)
C2 C3 C4 C5 -0.8(4)
P2 C3 C4 C5 171.99(19)
C3 C4 C5 C7 -0.3(4)
C3 C4 C5 C6 -178.9(2)
C4 C5 C7 C8 1.0(4)
C6 C5 C7 C8 179.6(2)
C5 C7 C8 C2 -0.4(4)
C5 C7 C8 C9 178.2(2)
O1 C2 C8 C7 178.8(2)
C3 C2 C8 C7 -0.7(3)
O1 C2 C8 C9 0.1(3)
C3 C2 C8 C9 -179.4(2)
C7 C8 C9 C11 -113.4(2)
C2 C8 C9 C11 65.2(3)
C7 C8 C9 C10 125.3(2)
C2 C8 C9 C10 -56.1(3)
C7 C8 C9 C12 5.2(3)
C2 C8 C9 C12 -176.2(2)
Al O2 C13 C14 -48.9(3)
Al O2 C13 C19 130.89(19)
O2 C13 C14 C15 -178.2(2)
C19 C13 C14 C15 2.0(3)
O2 C13 C14 P1 7.3(3)
C19 C13 C14 P1 -172.50(17)
C30 P1 C14 C15 84.5(2)
C24 P1 C14 C15 -22.4(2)
Al P1 C14 C15 -157.4(2)
C30 P1 C14 C13 -101.29(18)
C24 P1 C14 C13 151.79(17)
Al P1 C14 C13 16.80(16)
C13 C14 C15 C16 0.6(4)
P1 C14 C15 C16 174.41(18)
C14 C15 C16 C18 -1.9(4)
C14 C15 C16 C17 -179.5(2)
C15 C16 C18 C19 0.6(4)
C17 C16 C18 C19 178.3(2)
C16 C18 C19 C13 1.9(4)
C16 C18 C19 C20 -177.8(2)
O2 C13 C19 C18 177.0(2)
C14 C13 C19 C18 -3.2(3)
O2 C13 C19 C20 -3.2(3)
C14 C13 C19 C20 176.6(2)
C18 C19 C20 C23 -115.8(3)
C13 C19 C20 C23 64.4(3)
C18 C19 C20 C21 3.5(3)
C13 C19 C20 C21 -176.3(2)
C18 C19 C20 C22 122.5(2)
C13 C19 C20 C22 -57.3(3)
C14 P1 C24 C29 -92.3(2)
C30 P1 C24 C29 156.7(2)
Al P1 C24 C29 9.4(3)
C14 P1 C24 C25 88.2(2)
C30 P1 C24 C25 -22.8(2)
Al P1 C24 C25 -170.10(16)
C29 C24 C25 C26 -0.3(4)
P1 C24 C25 C26 179.1(2)
C24 C25 C26 C27 -0.1(4)
C25 C26 C27 C28 0.5(5)
C26 C27 C28 C29 -0.4(5)
C25 C24 C29 C28 0.4(4)
P1 C24 C29 C28 -179.1(2)
C27 C28 C29 C24 0.0(5)
C14 P1 C30 C31 -6.6(2)
C24 P1 C30 C31 102.1(2)
Al P1 C30 C31 -104.0(2)
C14 P1 C30 C35 175.53(19)
C24 P1 C30 C35 -75.8(2)
Al P1 C30 C35 78.2(2)
C35 C30 C31 C32 0.2(4)
P1 C30 C31 C32 -177.7(2)
C30 C31 C32 C33 0.9(5)
C31 C32 C33 C34 -1.2(5)
C32 C33 C34 C35 0.4(5)
C33 C34 C35 C30 0.7(4)
C31 C30 C35 C34 -0.9(4)
P1 C30 C35 C34 177.1(2)
C3 P2 C36 C41 42.7(2)
C42 P2 C36 C41 154.47(19)
Al P2 C36 C41 -56.4(2)
C3 P2 C36 C37 -144.5(2)
C42 P2 C36 C37 -32.7(2)
Al P2 C36 C37 116.44(19)
C41 C36 C37 C38 -1.0(4)
P2 C36 C37 C38 -173.8(2)
C36 C37 C38 C39 1.4(4)
C37 C38 C39 C40 -0.7(4)
C38 C39 C40 C41 -0.3(4)
C39 C40 C41 C36 0.6(4)
C37 C36 C41 C40 0.0(4)
P2 C36 C41 C40 173.1(2)
C3 P2 C42 C43 -98.3(2)
C36 P2 C42 C43 148.56(19)
Al P2 C42 C43 4.5(2)
C3 P2 C42 C47 79.1(2)
C36 P2 C42 C47 -34.0(2)
Al P2 C42 C47 -178.01(16)
C47 C42 C43 C44 -1.1(4)
P2 C42 C43 C44 176.5(2)
C42 C43 C44 C45 1.9(4)
C43 C44 C45 C46 -1.0(4)
C44 C45 C46 C47 -0.6(4)
C45 C46 C47 C42 1.4(4)
C43 C42 C47 C46 -0.6(4)
P2 C42 C47 C46 -178.0(2)
